data_4330661
loop_
_publ_author_name
'Tristan A. Tronic'
'Werner Kaminsky'
'Michael K. Coggins'
'James M. Mayer'

_publ_contact_author_address
;
Department of Chemistry
University of Washington
Seattle
Washington, 98195, USA
;
_publ_contact_author_email kaminsky@chem.washington.edu
_publ_contact_author_fax 00(206)6858665
_publ_contact_author_name 'Werner Kaminsky'
_publ_contact_author_phone 00(206)5437585
_publ_section_title
;
 Synthesis, Protonation, and Reduction of Ruthenium-Peroxo Complexes with
 Pendent Nitrogen Bases
;
_journal_name_full 'Inorganic Chemistry'
_journal_page_first 10916
_journal_page_last 10928
_journal_paper_doi 10.1021/ic3013987
_journal_volume 51
_journal_year 2012
_chemical_formula_moiety 'C34 H51 Cl N2 P2 Ru, C7 H8'
_chemical_formula_sum 'C41 H59 Cl N2 P2 Ru'
_chemical_formula_weight 778.36
_chemical_name_common tt_3_219
_chemical_name_systematic
;
 tt_3_219
;
_space_group_IT_number 2
_symmetry_cell_setting triclinic
_symmetry_Int_Tables_number 2
_symmetry_space_group_name_Hall '-P 1'
_symmetry_space_group_name_H-M 'P -1'
_atom_sites_solution_hydrogens geom
_atom_sites_solution_primary direct
_atom_sites_solution_secondary difmap
_audit_conform_dict_location ftp://ftp.iucr.org/pub/cif_core.dic
_audit_conform_dict_name cif_core.dic
_audit_conform_dict_version 2.4
_audit_creation_date 2012-04-11T10:31:53-00:00
_audit_creation_method 'WinGX routine CIF_UPDATE'
_cell_angle_alpha 93.416(2)
_cell_angle_beta 102.043(2)
_cell_angle_gamma 106.753(2)
_cell_formula_units_Z 4
_cell_length_a 11.8320(5)
_cell_length_b 17.2336(6)
_cell_length_c 20.2054(8)
_cell_measurement_reflns_used 350
_cell_measurement_temperature 100(2)
_cell_measurement_theta_max 20
_cell_measurement_theta_min 3
_cell_volume 3826.7(3)
_computing_cell_refinement 'SAINT (Bruker, 2007)'
_computing_data_collection 'APEX2 (Bruker, 2007)'
_computing_data_reduction 'SAINT (Bruker, 2007)'
_computing_molecular_graphics 'ORTEP-3 for Windows (Farrugia, 1997)'
_computing_publication_material 'SHELXL-97 (Sheldrick, 1997)'
_computing_structure_refinement 'SHELXL-97 (Sheldrick, 2008)'
_computing_structure_solution 'SHELXS97 (Sheldrick, 1997)'
_diffrn_ambient_temperature 100(2)
_diffrn_measured_fraction_theta_full 0.996
_diffrn_measured_fraction_theta_max 0.984
_diffrn_measurement_device_type 'Bruker APEXII CCD area-detector'
_diffrn_measurement_method '\f and \w scans'
_diffrn_radiation_monochromator graphite
_diffrn_radiation_type MoK\a
_diffrn_radiation_wavelength 0.71073
_diffrn_reflns_av_R_equivalents 0.0358
_diffrn_reflns_av_unetI/netI 0.0277
_diffrn_reflns_limit_h_max 16
_diffrn_reflns_limit_h_min -16
_diffrn_reflns_limit_k_max 24
_diffrn_reflns_limit_k_min -24
_diffrn_reflns_limit_l_max 29
_diffrn_reflns_limit_l_min -29
_diffrn_reflns_number 158277
_diffrn_reflns_theta_full 25
_diffrn_reflns_theta_max 30.73
_diffrn_reflns_theta_min 1.85
_diffrn_source 'fine-focus sealed tube'
_exptl_absorpt_coefficient_mu 0.594
_exptl_absorpt_correction_T_max 0.9321
_exptl_absorpt_correction_T_min 0.9057
_exptl_absorpt_correction_type multi-scan
_exptl_absorpt_process_details '(SADABS; Bruker, 2007)'
_exptl_crystal_colour orange
_exptl_crystal_density_diffrn 1.351
_exptl_crystal_description prism
_exptl_crystal_F_000 1640
_exptl_crystal_size_max 0.17
_exptl_crystal_size_mid 0.14
_exptl_crystal_size_min 0.12
_refine_diff_density_max 1.122
_refine_diff_density_min -0.793
_refine_diff_density_rms 0.072
_refine_ls_extinction_method none
_refine_ls_goodness_of_fit_ref 1.053
_refine_ls_hydrogen_treatment constr
_refine_ls_matrix_type full
_refine_ls_number_parameters 924
_refine_ls_number_reflns 23413
_refine_ls_number_restraints 42
_refine_ls_restrained_S_all 1.055
_refine_ls_R_factor_all 0.0429
_refine_ls_R_factor_gt 0.0312
_refine_ls_shift/su_max 0.005
_refine_ls_shift/su_mean 0
_refine_ls_structure_factor_coef Fsqd
_refine_ls_weighting_details 'calc w=1/[\s^2^(Fo^2^)+(0.0258P)^2^+3.2010P] where P=(Fo^2^+2Fc^2^)/3'
_refine_ls_weighting_scheme calc
_refine_ls_wR_factor_gt 0.0667
_refine_ls_wR_factor_ref 0.0724
_reflns_number_gt 19582
_reflns_number_total 23413
_reflns_threshold_expression >2\s(I)
_cod_data_source_file ic3013987_si_002_10.cif
_cod_data_source_block CpRuPtBuNPhCl
_cod_database_code 4330661

loop_
_symmetry_equiv_pos_as_xyz
'x, y, z'
'-x, -y, -z'

loop_
_atom_site_label
_atom_site_type_symbol
_atom_site_fract_x
_atom_site_fract_y
_atom_site_fract_z
_atom_site_U_iso_or_equiv
_atom_site_adp_type
_atom_site_occupancy
_atom_site_symmetry_multiplicity
_atom_site_calc_flag
_atom_site_refinement_flags
_atom_site_disorder_assembly
_atom_site_disorder_group
C1 C 0.64459(18) 0.95654(11) 0.61600(9) 0.0236(4) Uani 1 1 d . . .
C2 C 0.74281(17) 0.92384(10) 0.63922(8) 0.0218(3) Uani 1 1 d . . .
C3 C 0.84995(17) 0.99066(10) 0.66881(9) 0.0208(3) Uani 1 1 d . . .
C4 C 0.81783(17) 1.06524(10) 0.66509(8) 0.0212(3) Uani 1 1 d . . .
C5 C 0.69192(18) 1.04286(11) 0.63359(8) 0.0229(3) Uani 1 1 d . . .
C6 C 0.5251(2) 0.91377(13) 0.56650(10) 0.0345(5) Uani 1 1 d . . .
H6A H 0.4656 0.9415 0.5724 0.052 Uiso 1 1 calc R . .
H6B H 0.496 0.8569 0.5751 0.052 Uiso 1 1 calc R . .
H6C H 0.536 0.9151 0.5198 0.052 Uiso 1 1 calc R . .
C7 C 0.7474(2) 0.83922(11) 0.62044(10) 0.0288(4) Uani 1 1 d . . .
H7A H 0.7986 0.841 0.5879 0.043 Uiso 1 1 calc R . .
H7B H 0.6651 0.8031 0.5997 0.043 Uiso 1 1 calc R . .
H7C H 0.7814 0.8184 0.6616 0.043 Uiso 1 1 calc R . .
C8 C 0.97482(18) 0.98097(12) 0.68250(10) 0.0292(4) Uani 1 1 d . . .
H8A H 0.979 0.9398 0.7136 0.044 Uiso 1 1 calc R . .
H8B H 1.0353 1.0333 0.7034 0.044 Uiso 1 1 calc R . .
H8C H 0.9914 0.9634 0.6395 0.044 Uiso 1 1 calc R . .
C9 C 0.90053(19) 1.15162(11) 0.67538(10) 0.0274(4) Uani 1 1 d . . .
H9A H 0.8948 1.1735 0.6315 0.041 Uiso 1 1 calc R . .
H9B H 0.9844 1.1526 0.694 0.041 Uiso 1 1 calc R . .
H9C H 0.8763 1.1852 0.7073 0.041 Uiso 1 1 calc R . .
C10 C 0.6236(2) 1.10274(12) 0.61665(10) 0.0298(4) Uani 1 1 d . . .
H10A H 0.652 1.1484 0.6535 0.045 Uiso 1 1 calc R . .
H10B H 0.5366 1.0756 0.6114 0.045 Uiso 1 1 calc R . .
H10C H 0.6375 1.1233 0.5739 0.045 Uiso 1 1 calc R . .
C11 C 0.46284(15) 0.79934(10) 0.73257(9) 0.0208(3) Uani 1 1 d . . .
C12 C 0.38161(17) 0.85268(12) 0.70997(11) 0.0285(4) Uani 1 1 d . . .
H12A H 0.4176 0.8904 0.6801 0.043 Uiso 1 1 calc R . .
H12B H 0.3746 0.884 0.7502 0.043 Uiso 1 1 calc R . .
H12C H 0.3008 0.8178 0.6851 0.043 Uiso 1 1 calc R . .
C13 C 0.40413(17) 0.73746(11) 0.77686(10) 0.0264(4) Uani 1 1 d . . .
H13A H 0.3303 0.6976 0.7486 0.04 Uiso 1 1 calc R . .
H13B H 0.3834 0.7663 0.8136 0.04 Uiso 1 1 calc R . .
H13C H 0.4614 0.709 0.7966 0.04 Uiso 1 1 calc R . .
C14 C 0.47396(18) 0.74944(12) 0.67075(10) 0.0306(4) Uani 1 1 d . . .
H14A H 0.3929 0.7222 0.6414 0.046 Uiso 1 1 calc R . .
H14B H 0.5125 0.7083 0.686 0.046 Uiso 1 1 calc R . .
H14C H 0.5236 0.7857 0.645 0.046 Uiso 1 1 calc R . .
C15 C 0.97035(15) 1.10122(10) 0.87445(9) 0.0194(3) Uani 1 1 d . . .
C16 C 1.06499(17) 1.10918(11) 0.83225(10) 0.0259(4) Uani 1 1 d . . .
H16A H 1.1301 1.161 0.8481 0.039 Uiso 1 1 calc R . .
H16B H 1.0267 1.108 0.7841 0.039 Uiso 1 1 calc R . .
H16C H 1.099 1.0637 0.8374 0.039 Uiso 1 1 calc R . .
C17 C 0.91877(17) 1.17355(10) 0.86851(10) 0.0253(4) Uani 1 1 d . . .
H17A H 0.9858 1.2249 0.8791 0.038 Uiso 1 1 calc R . .
H17B H 0.867 1.1722 0.9007 0.038 Uiso 1 1 calc R . .
H17C H 0.8707 1.1696 0.8219 0.038 Uiso 1 1 calc R . .
C18 C 1.03475(17) 1.10186(12) 0.94905(9) 0.0266(4) Uani 1 1 d . . .
H18A H 1.0563 1.0513 0.9538 0.04 Uiso 1 1 calc R . .
H18B H 0.9804 1.1058 0.9788 0.04 Uiso 1 1 calc R . .
H18C H 1.1087 1.1489 0.9621 0.04 Uiso 1 1 calc R . .
C19 C 0.75494(16) 1.01082(10) 0.90865(8) 0.0187(3) Uani 1 1 d . . .
H19A H 0.8151 1.0361 0.952 0.022 Uiso 1 1 calc R . .
H19B H 0.7009 1.0451 0.898 0.022 Uiso 1 1 calc R . .
C20 C 0.57762(16) 0.89426(11) 0.85951(9) 0.0215(3) Uani 1 1 d . . .
H20A H 0.5288 0.9324 0.8539 0.026 Uiso 1 1 calc R . .
H20B H 0.5265 0.8426 0.8707 0.026 Uiso 1 1 calc R . .
C21 C 0.89624(15) 0.92089(10) 0.86028(8) 0.0182(3) Uani 1 1 d . . .
H21A H 0.9852 0.9396 0.8651 0.022 Uiso 1 1 calc R . .
H21B H 0.8812 0.9055 0.9048 0.022 Uiso 1 1 calc R . .
C22 C 0.71355(14) 0.80683(10) 0.80253(9) 0.0181(3) Uani 1 1 d . . .
H22A H 0.702 0.788 0.8467 0.022 Uiso 1 1 calc R . .
H22B H 0.6869 0.758 0.768 0.022 Uiso 1 1 calc R . .
C23 C 0.65487(16) 0.91967(10) 0.98164(9) 0.0195(3) Uani 1 1 d . . .
C24 C 0.6574(2) 0.98502(12) 1.02602(10) 0.0299(4) Uani 1 1 d . . .
H24 H 0.6776 1.0385 1.0132 0.036 Uiso 1 1 calc R . .
C25 C 0.6305(2) 0.97300(13) 1.08912(10) 0.0336(5) Uani 1 1 d . . .
H25 H 0.6341 1.0184 1.1194 0.04 Uiso 1 1 calc R . .
C26 C 0.59873(19) 0.89541(13) 1.10803(10) 0.0293(4) Uani 1 1 d . . .
H26 H 0.5787 0.8871 1.1508 0.035 Uiso 1 1 calc R . .
C27 C 0.59636(19) 0.83002(12) 1.06436(10) 0.0289(4) Uani 1 1 d . . .
H27 H 0.5751 0.7766 1.0773 0.035 Uiso 1 1 calc R . .
C28 C 0.62473(17) 0.84158(11) 1.00174(9) 0.0246(4) Uani 1 1 d . . .
H28 H 0.6237 0.7961 0.9723 0.03 Uiso 1 1 calc R . .
C29 C 0.91603(15) 0.79754(10) 0.80407(8) 0.0177(3) Uani 1 1 d . . .
C30 C 0.87011(16) 0.71213(10) 0.79688(9) 0.0199(3) Uani 1 1 d . . .
H30 H 0.7878 0.6868 0.7977 0.024 Uiso 1 1 calc R . .
C31 C 0.94377(18) 0.66391(11) 0.78850(10) 0.0266(4) Uani 1 1 d . . .
H31 H 0.9104 0.6061 0.7831 0.032 Uiso 1 1 calc R . .
C32 C 1.06410(18) 0.69845(12) 0.78792(11) 0.0307(4) Uani 1 1 d . . .
H32 H 1.1139 0.6651 0.7825 0.037 Uiso 1 1 calc R . .
C33 C 1.11095(18) 0.78315(12) 0.79542(11) 0.0295(4) Uani 1 1 d . . .
H33 H 1.1937 0.8079 0.795 0.035 Uiso 1 1 calc R . .
C34 C 1.03908(16) 0.83182(11) 0.80339(10) 0.0236(3) Uani 1 1 d . . .
H34 H 1.0733 0.8895 0.8085 0.028 Uiso 1 1 calc R . .
C35 C 0.41798(16) 0.39632(10) 0.57582(8) 0.0181(3) Uani 1 1 d . . .
C36 C 0.52338(16) 0.37225(10) 0.60055(8) 0.0185(3) Uani 1 1 d . . .
C37 C 0.62536(16) 0.44581(10) 0.62437(8) 0.0193(3) Uani 1 1 d . . .
C38 C 0.57954(16) 0.51295(10) 0.61525(8) 0.0194(3) Uani 1 1 d . . .
C39 C 0.45283(16) 0.48441(10) 0.58508(8) 0.0179(3) Uani 1 1 d . . .
C40 C 0.30166(17) 0.33730(11) 0.53386(9) 0.0239(4) Uani 1 1 d . . .
H40A H 0.3181 0.3097 0.4948 0.036 Uiso 1 1 calc R . .
H40B H 0.2442 0.367 0.5174 0.036 Uiso 1 1 calc R . .
H40C H 0.2667 0.2967 0.5619 0.036 Uiso 1 1 calc R . .
C41 C 0.52596(18) 0.28645(11) 0.58536(9) 0.0245(4) Uani 1 1 d . . .
H41A H 0.4642 0.2487 0.6036 0.037 Uiso 1 1 calc R . .
H41B H 0.6063 0.2828 0.6067 0.037 Uiso 1 1 calc R . .
H41C H 0.5091 0.2718 0.5359 0.037 Uiso 1 1 calc R . .
C42 C 0.75848(17) 0.45525(12) 0.63897(10) 0.0265(4) Uani 1 1 d . . .
H42A H 0.7919 0.4785 0.6015 0.04 Uiso 1 1 calc R . .
H42B H 0.7705 0.4017 0.6433 0.04 Uiso 1 1 calc R . .
H42C H 0.8 0.4917 0.6816 0.04 Uiso 1 1 calc R . .
C43 C 0.65697(18) 0.60072(11) 0.63043(9) 0.0250(4) Uani 1 1 d . . .
H43A H 0.6057 0.636 0.6194 0.038 Uiso 1 1 calc R . .
H43B H 0.7175 0.6104 0.6029 0.038 Uiso 1 1 calc R . .
H43C H 0.6983 0.6131 0.6789 0.038 Uiso 1 1 calc R . .
C44 C 0.38029(18) 0.53824(11) 0.55587(9) 0.0240(4) Uani 1 1 d . . .
H44A H 0.3697 0.5726 0.5931 0.036 Uiso 1 1 calc R . .
H44B H 0.3005 0.5042 0.5289 0.036 Uiso 1 1 calc R . .
H44C H 0.4233 0.573 0.5266 0.036 Uiso 1 1 calc R . .
C45 C 0.16701(15) 0.43218(10) 0.68933(9) 0.0189(3) Uani 1 1 d . . .
C46 C 0.05959(16) 0.39293(12) 0.72083(10) 0.0258(4) Uani 1 1 d . . .
H46A H -0.0104 0.4101 0.7001 0.039 Uiso 1 1 calc R . .
H46B H 0.0827 0.4104 0.7701 0.039 Uiso 1 1 calc R . .
H46C H 0.0381 0.3333 0.7123 0.039 Uiso 1 1 calc R . .
C47 C 0.12248(17) 0.41120(12) 0.61214(9) 0.0253(4) Uani 1 1 d . . .
H47A H 0.0948 0.3517 0.6001 0.038 Uiso 1 1 calc R . .
H47B H 0.189 0.4355 0.5905 0.038 Uiso 1 1 calc R . .
H47C H 0.055 0.4329 0.5961 0.038 Uiso 1 1 calc R . .
C48 C 0.20807(17) 0.52555(11) 0.70795(10) 0.0242(4) Uani 1 1 d . . .
H48A H 0.281 0.5501 0.6915 0.036 Uiso 1 1 calc R . .
H48B H 0.2264 0.539 0.7576 0.036 Uiso 1 1 calc R . .
H48C H 0.143 0.5471 0.6866 0.036 Uiso 1 1 calc R . .
C49 C 0.68581(15) 0.34855(10) 0.80496(8) 0.0185(3) Uani 1 1 d . . .
C50 C 0.77410(17) 0.43566(12) 0.82435(12) 0.0319(4) Uani 1 1 d . . .
H50A H 0.8578 0.4336 0.8351 0.048 Uiso 1 1 calc R . .
H50B H 0.7582 0.4619 0.8643 0.048 Uiso 1 1 calc R . .
H50C H 0.7627 0.4671 0.786 0.048 Uiso 1 1 calc R . .
C51 C 0.69627(19) 0.30057(14) 0.86624(10) 0.0315(4) Uani 1 1 d . . .
H51A H 0.6322 0.2477 0.8555 0.047 Uiso 1 1 calc R . .
H51B H 0.6874 0.3317 0.906 0.047 Uiso 1 1 calc R . .
H51C H 0.7759 0.2916 0.8764 0.047 Uiso 1 1 calc R . .
C52 C 0.71906(17) 0.30296(11) 0.74853(9) 0.0238(3) Uani 1 1 d . . .
H52A H 0.8057 0.3082 0.7614 0.036 Uiso 1 1 calc R . .
H52B H 0.7016 0.3264 0.706 0.036 Uiso 1 1 calc R . .
H52C H 0.6712 0.2451 0.742 0.036 Uiso 1 1 calc R . .
C53 C 0.42793(15) 0.25211(10) 0.75484(8) 0.0180(3) Uani 1 1 d . . .
H53A H 0.4737 0.2163 0.7417 0.022 Uiso 1 1 calc R . .
H53B H 0.4033 0.2354 0.7971 0.022 Uiso 1 1 calc R . .
C54 C 0.23839(15) 0.28515(9) 0.71575(9) 0.0180(3) Uani 1 1 d . . .
H54A H 0.2177 0.2716 0.7596 0.022 Uiso 1 1 calc R . .
H54B H 0.1621 0.267 0.6797 0.022 Uiso 1 1 calc R . .
C55 C 0.50701(15) 0.39207(10) 0.85722(8) 0.0174(3) Uani 1 1 d . . .
H55A H 0.5413 0.3611 0.8915 0.021 Uiso 1 1 calc R . .
H55B H 0.5522 0.4508 0.8711 0.021 Uiso 1 1 calc R . .
C56 C 0.32499(15) 0.42962(10) 0.81356(8) 0.0173(3) Uani 1 1 d . . .
H56A H 0.3768 0.4873 0.8256 0.021 Uiso 1 1 calc R . .
H56B H 0.2447 0.4262 0.8226 0.021 Uiso 1 1 calc R . .
C57 C 0.26957(15) 0.16543(9) 0.65744(8) 0.0167(3) Uani 1 1 d . . .
C58 C 0.31876(16) 0.10090(10) 0.66673(10) 0.0248(4) Uani 1 1 d . . .
H58 H 0.3805 0.1044 0.7064 0.03 Uiso 1 1 calc R . .
C59 C 0.27830(18) 0.03169(12) 0.61860(12) 0.0340(5) Uani 1 1 d . . .
H59 H 0.3133 -0.0112 0.6258 0.041 Uiso 1 1 calc R . .
C60 C 0.18821(18) 0.02405(12) 0.56041(11) 0.0334(5) Uani 1 1 d . . .
H60 H 0.1636 -0.0223 0.5268 0.04 Uiso 1 1 calc R . .
C61 C 0.13473(16) 0.08563(11) 0.55233(9) 0.0250(4) Uani 1 1 d . . .
H61 H 0.0707 0.0805 0.5135 0.03 Uiso 1 1 calc R . .
C62 C 0.17322(15) 0.15455(10) 0.60009(9) 0.0193(3) Uani 1 1 d . . .
H62 H 0.1337 0.1953 0.594 0.023 Uiso 1 1 calc R . .
C63 C 0.34985(15) 0.37472(9) 0.92160(8) 0.0173(3) Uani 1 1 d . . .
C64 C 0.22750(17) 0.34711(11) 0.92367(9) 0.0233(3) Uani 1 1 d . . .
H64 H 0.1665 0.332 0.8823 0.028 Uiso 1 1 calc R . .
C65 C 0.19403(18) 0.34146(11) 0.98561(10) 0.0273(4) Uani 1 1 d . . .
H65 H 0.1104 0.3231 0.9861 0.033 Uiso 1 1 calc R . .
C66 C 0.28115(19) 0.36227(11) 1.04661(9) 0.0272(4) Uani 1 1 d . . .
H66 H 0.258 0.3588 1.0889 0.033 Uiso 1 1 calc R . .
C67 C 0.40236(18) 0.38814(11) 1.04509(9) 0.0254(4) Uani 1 1 d . . .
H67 H 0.4629 0.4014 1.0867 0.03 Uiso 1 1 calc R . .
C68 C 0.43714(17) 0.39509(10) 0.98331(8) 0.0205(3) Uani 1 1 d . . .
H68 H 0.5209 0.4138 0.9833 0.025 Uiso 1 1 calc R . .
C69 C 0.22381(18) 0.70752(12) 0.95501(10) 0.0277(4) Uani 1 1 d . . .
C70 C 0.10317(19) 0.67160(13) 0.95660(10) 0.0313(4) Uani 1 1 d . . .
H70 H 0.055 0.7054 0.9639 0.038 Uiso 1 1 calc R . .
C71 C 0.0522(2) 0.58794(14) 0.94776(12) 0.0373(5) Uani 1 1 d . . .
H71 H -0.0302 0.5645 0.9492 0.045 Uiso 1 1 calc R . .
C72 C 0.1216(2) 0.53784(13) 0.93666(12) 0.0392(5) Uani 1 1 d . . .
H72 H 0.0869 0.4801 0.9304 0.047 Uiso 1 1 calc R . .
C73 C 0.2402(2) 0.57219(13) 0.93477(11) 0.0360(5) Uani 1 1 d . . .
H73 H 0.2882 0.5382 0.9276 0.043 Uiso 1 1 calc R . .
C74 C 0.29145(19) 0.65727(13) 0.94335(10) 0.0302(4) Uani 1 1 d . . .
H74 H 0.3736 0.6806 0.9411 0.036 Uiso 1 1 calc R . .
C75 C 0.2780(2) 0.79871(13) 0.96624(12) 0.0355(5) Uani 1 1 d . . .
H75A H 0.3131 0.817 1.015 0.053 Uiso 1 1 calc R . .
H75B H 0.2147 0.8239 0.9499 0.053 Uiso 1 1 calc R . .
H75C H 0.3418 0.8149 0.9411 0.053 Uiso 1 1 calc R . .
C76 C 0.8619(2) 0.28616(19) 0.46988(14) 0.0259(7) Uani 0.692(5) 1 d P A 1
C77 C 0.8858(4) 0.2140(2) 0.4613(2) 0.0388(10) Uani 0.692(5) 1 d P A 1
H77 H 0.8531 0.171 0.4859 0.047 Uiso 0.692(5) 1 calc PR A 1
C78 C 0.9573(4) 0.2020(2) 0.41719(19) 0.0372(8) Uani 0.692(5) 1 d P A 1
H78 H 0.9705 0.1505 0.4105 0.045 Uiso 0.692(5) 1 calc PR A 1
C79 C 1.0098(4) 0.2663(3) 0.3827(2) 0.0358(9) Uani 0.692(5) 1 d P A 1
H79 H 1.0594 0.2594 0.3529 0.043 Uiso 0.692(5) 1 calc PR A 1
C80 C 0.9873(3) 0.3401(2) 0.39318(18) 0.0349(8) Uani 0.692(5) 1 d P A 1
H80 H 1.0217 0.3845 0.3705 0.042 Uiso 0.692(5) 1 calc PR A 1
C81 C 0.9136(4) 0.3491(2) 0.4374(2) 0.0333(9) Uani 0.692(5) 1 d P A 1
H81 H 0.8996 0.4001 0.4449 0.04 Uiso 0.692(5) 1 calc PR A 1
C82 C 0.7822(4) 0.2948(2) 0.51567(19) 0.0361(8) Uani 0.692(5) 1 d P A 1
H82A H 0.8291 0.306 0.5632 0.054 Uiso 0.692(5) 1 calc PR A 1
H82B H 0.7147 0.2441 0.5096 0.054 Uiso 0.692(5) 1 calc PR A 1
H82C H 0.75 0.3401 0.5046 0.054 Uiso 0.692(5) 1 calc PR A 1
C83 C 0.9449(10) 0.2709(7) 0.4238(6) 0.100(5) Uani 0.308(5) 1 d PGU A 2
C84 C 0.8712(12) 0.2180(5) 0.4578(7) 0.139(11) Uani 0.308(5) 1 d PGU A 2
H84 H 0.8681 0.1622 0.4556 0.166 Uiso 0.308(5) 1 calc PR A 2
C85 C 0.8019(11) 0.2468(7) 0.4951(6) 0.187(11) Uani 0.308(5) 1 d PGU A 2
H85 H 0.7515 0.2107 0.5183 0.224 Uiso 0.308(5) 1 calc PR A 2
C86 C 0.8065(8) 0.3285(8) 0.4984(5) 0.107(6) Uani 0.308(5) 1 d PGU A 2
H86 H 0.7592 0.3482 0.5238 0.128 Uiso 0.308(5) 1 calc PR A 2
C87 C 0.8803(8) 0.3814(5) 0.4643(5) 0.067(3) Uani 0.308(5) 1 d PGU A 2
H87 H 0.8834 0.4372 0.4666 0.08 Uiso 0.308(5) 1 calc PR A 2
C88 C 0.9495(8) 0.3526(6) 0.4270(5) 0.059(4) Uani 0.308(5) 1 d PGU A 2
H88 H 0.9999 0.3888 0.4038 0.07 Uiso 0.308(5) 1 calc PR A 2
C89 C 1.0034(15) 0.2332(10) 0.3995(8) 0.076(4) Uani 0.308(5) 1 d PU A 2
H89A H 1.0321 0.2602 0.3622 0.113 Uiso 0.308(5) 1 calc PR A 2
H89B H 0.9515 0.1772 0.3821 0.113 Uiso 0.308(5) 1 calc PR A 2
H89C H 1.0731 0.232 0.435 0.113 Uiso 0.308(5) 1 calc PR A 2
N1 N 0.68338(13) 0.92922(8) 0.91659(7) 0.0185(3) Uani 1 1 d . . .
N2 N 0.84235(12) 0.84829(8) 0.80886(7) 0.0171(3) Uani 1 1 d . . .
N2A N 0.31920(12) 0.24025(8) 0.70075(7) 0.0169(3) Uani 1 1 d . . .
N1A N 0.37999(13) 0.37889(8) 0.85710(7) 0.0169(3) Uani 1 1 d . . .
P2 P 0.83539(4) 1.00726(2) 0.83924(2) 0.01467(8) Uani 1 1 d . . .
P1 P 0.61642(4) 0.87331(2) 0.77750(2) 0.01561(8) Uani 1 1 d . . .
P1A P 0.30532(4) 0.39846(2) 0.72137(2) 0.01450(7) Uani 1 1 d . . .
P2A P 0.52976(4) 0.36009(2) 0.77285(2) 0.01400(7) Uani 1 1 d . . .
Cl1 Cl 0.59087(4) 1.06293(3) 0.77114(2) 0.02255(8) Uani 1 1 d . . .
Cl1A Cl 0.55757(4) 0.56090(2) 0.76976(2) 0.01955(8) Uani 1 1 d . . .
Ru1 Ru 0.713586(12) 0.985243(7) 0.730785(6) 0.01479(3) Uani 1 1 d . . .
Ru1A Ru 0.484992(12) 0.436927(7) 0.686795(6) 0.01381(3) Uani 1 1 d . . .

loop_
_atom_site_aniso_label
_atom_site_aniso_U_11
_atom_site_aniso_U_22
_atom_site_aniso_U_33
_atom_site_aniso_U_23
_atom_site_aniso_U_13
_atom_site_aniso_U_12
C1 0.0327(10) 0.0207(8) 0.0142(7) 0.0012(6) 0.0006(7) 0.0071(7)
C2 0.0329(9) 0.0187(7) 0.0147(7) 0.0023(6) 0.0078(7) 0.0077(7)
C3 0.0277(9) 0.0204(8) 0.0166(7) 0.0049(6) 0.0087(7) 0.0082(7)
C4 0.0312(9) 0.0178(7) 0.0148(7) 0.0058(6) 0.0065(7) 0.0063(7)
C5 0.0353(10) 0.0192(8) 0.0133(7) 0.0047(6) 0.0025(7) 0.0088(7)
C6 0.0424(12) 0.0307(10) 0.0207(9) 0.0002(7) -0.0072(8) 0.0072(9)
C7 0.0426(11) 0.0198(8) 0.0272(9) 0.0003(7) 0.0148(8) 0.0106(8)
C8 0.0302(10) 0.0313(10) 0.0307(10) 0.0064(8) 0.0137(8) 0.0113(8)
C9 0.0374(11) 0.0196(8) 0.0236(9) 0.0077(7) 0.0095(8) 0.0036(7)
C10 0.0423(11) 0.0257(9) 0.0201(8) 0.0055(7) -0.0023(8) 0.0149(8)
C11 0.0161(7) 0.0169(7) 0.0275(9) 0.0016(6) 0.0020(6) 0.0046(6)
C12 0.0203(9) 0.0238(9) 0.0385(11) 0.0040(8) -0.0017(8) 0.0085(7)
C13 0.0200(8) 0.0185(8) 0.0379(10) 0.0034(7) 0.0061(7) 0.0024(6)
C14 0.0254(9) 0.0287(9) 0.0302(10) -0.0066(8) 0.0020(8) 0.0023(7)
C15 0.0193(8) 0.0164(7) 0.0189(8) 0.0035(6) 0.0008(6) 0.0025(6)
C16 0.0208(8) 0.0253(9) 0.0288(9) 0.0063(7) 0.0067(7) 0.0014(7)
C17 0.0256(9) 0.0159(7) 0.0297(9) 0.0027(7) 0.0010(7) 0.0034(7)
C18 0.0237(9) 0.0254(9) 0.0219(8) 0.0034(7) -0.0037(7) 0.0005(7)
C19 0.0225(8) 0.0162(7) 0.0170(7) 0.0025(6) 0.0057(6) 0.0046(6)
C20 0.0186(8) 0.0239(8) 0.0216(8) 0.0021(6) 0.0070(6) 0.0044(6)
C21 0.0177(7) 0.0173(7) 0.0184(7) 0.0036(6) 0.0014(6) 0.0055(6)
C22 0.0157(7) 0.0155(7) 0.0231(8) 0.0047(6) 0.0044(6) 0.0041(6)
C23 0.0204(8) 0.0217(8) 0.0185(8) 0.0058(6) 0.0074(6) 0.0071(6)
C24 0.0504(12) 0.0235(9) 0.0281(9) 0.0108(7) 0.0216(9) 0.0201(9)
C25 0.0544(13) 0.0322(10) 0.0268(10) 0.0079(8) 0.0217(9) 0.0232(10)
C26 0.0350(10) 0.0368(10) 0.0244(9) 0.0136(8) 0.0157(8) 0.0160(9)
C27 0.0332(10) 0.0265(9) 0.0299(10) 0.0128(7) 0.0136(8) 0.0071(8)
C28 0.0283(9) 0.0208(8) 0.0243(9) 0.0042(6) 0.0094(7) 0.0042(7)
C29 0.0184(8) 0.0169(7) 0.0189(7) 0.0052(6) 0.0041(6) 0.0070(6)
C30 0.0187(8) 0.0178(7) 0.0229(8) 0.0052(6) 0.0033(6) 0.0059(6)
C31 0.0281(9) 0.0206(8) 0.0318(10) 0.0035(7) 0.0040(8) 0.0110(7)
C32 0.0279(10) 0.0309(10) 0.0387(11) 0.0038(8) 0.0067(8) 0.0185(8)
C33 0.0202(9) 0.0316(10) 0.0402(11) 0.0071(8) 0.0095(8) 0.0109(7)
C34 0.0189(8) 0.0217(8) 0.0312(9) 0.0064(7) 0.0067(7) 0.0064(6)
C35 0.0250(8) 0.0166(7) 0.0140(7) 0.0033(5) 0.0073(6) 0.0064(6)
C36 0.0259(8) 0.0172(7) 0.0155(7) 0.0038(6) 0.0101(6) 0.0076(6)
C37 0.0230(8) 0.0212(8) 0.0160(7) 0.0055(6) 0.0091(6) 0.0063(6)
C38 0.0262(8) 0.0179(7) 0.0158(7) 0.0056(6) 0.0102(6) 0.0051(6)
C39 0.0250(8) 0.0186(7) 0.0130(7) 0.0053(5) 0.0080(6) 0.0079(6)
C40 0.0285(9) 0.0224(8) 0.0180(8) 0.0018(6) 0.0057(7) 0.0038(7)
C41 0.0341(10) 0.0201(8) 0.0244(9) 0.0043(6) 0.0114(7) 0.0123(7)
C42 0.0243(9) 0.0335(10) 0.0258(9) 0.0098(7) 0.0116(7) 0.0097(8)
C43 0.0321(10) 0.0188(8) 0.0225(8) 0.0049(6) 0.0123(7) 0.0006(7)
C44 0.0331(10) 0.0235(8) 0.0202(8) 0.0092(6) 0.0093(7) 0.0127(7)
C45 0.0198(8) 0.0190(7) 0.0197(8) 0.0038(6) 0.0049(6) 0.0082(6)
C46 0.0200(8) 0.0294(9) 0.0308(9) 0.0068(7) 0.0087(7) 0.0095(7)
C47 0.0259(9) 0.0298(9) 0.0215(8) 0.0036(7) 0.0027(7) 0.0124(7)
C48 0.0283(9) 0.0196(8) 0.0270(9) 0.0044(6) 0.0054(7) 0.0117(7)
C49 0.0175(7) 0.0198(7) 0.0171(7) 0.0028(6) 0.0029(6) 0.0050(6)
C50 0.0165(8) 0.0257(9) 0.0475(12) -0.0069(8) 0.0027(8) 0.0032(7)
C51 0.0310(10) 0.0502(12) 0.0232(9) 0.0161(8) 0.0085(8) 0.0240(9)
C52 0.0243(9) 0.0279(9) 0.0225(8) 0.0043(7) 0.0070(7) 0.0119(7)
C53 0.0178(7) 0.0152(7) 0.0185(7) 0.0045(6) 0.0007(6) 0.0034(6)
C54 0.0176(7) 0.0148(7) 0.0208(8) 0.0028(6) 0.0043(6) 0.0041(6)
C55 0.0187(8) 0.0199(7) 0.0139(7) 0.0035(6) 0.0048(6) 0.0053(6)
C56 0.0199(8) 0.0179(7) 0.0156(7) 0.0033(6) 0.0063(6) 0.0063(6)
C57 0.0160(7) 0.0138(7) 0.0190(7) 0.0027(6) 0.0044(6) 0.0025(6)
C58 0.0195(8) 0.0165(7) 0.0340(10) 0.0004(7) -0.0020(7) 0.0052(6)
C59 0.0242(9) 0.0198(8) 0.0530(13) -0.0067(8) -0.0013(9) 0.0086(7)
C60 0.0246(9) 0.0263(9) 0.0422(12) -0.0129(8) 0.0017(8) 0.0045(7)
C61 0.0199(8) 0.0257(9) 0.0233(8) -0.0016(7) 0.0008(7) 0.0014(7)
C62 0.0180(8) 0.0180(7) 0.0199(8) 0.0046(6) 0.0025(6) 0.0035(6)
C63 0.0231(8) 0.0142(7) 0.0155(7) 0.0029(5) 0.0083(6) 0.0045(6)
C64 0.0255(9) 0.0221(8) 0.0201(8) 0.0015(6) 0.0088(7) 0.0017(7)
C65 0.0300(10) 0.0253(9) 0.0274(9) 0.0032(7) 0.0171(8) 0.0028(7)
C66 0.0417(11) 0.0237(8) 0.0202(8) 0.0048(7) 0.0173(8) 0.0085(8)
C67 0.0373(10) 0.0229(8) 0.0160(8) 0.0024(6) 0.0070(7) 0.0089(7)
C68 0.0259(9) 0.0198(8) 0.0158(7) 0.0026(6) 0.0069(6) 0.0056(6)
C69 0.0315(10) 0.0275(9) 0.0225(9) 0.0039(7) 0.0039(7) 0.0082(8)
C70 0.0303(10) 0.0348(10) 0.0294(10) 0.0035(8) 0.0073(8) 0.0111(8)
C71 0.0308(11) 0.0360(11) 0.0406(12) 0.0052(9) 0.0084(9) 0.0032(9)
C72 0.0456(13) 0.0248(10) 0.0380(12) 0.0001(8) 0.0016(10) 0.0035(9)
C73 0.0401(12) 0.0341(11) 0.0335(11) -0.0042(8) 0.0015(9) 0.0177(9)
C74 0.0264(9) 0.0368(11) 0.0255(9) 0.0000(8) 0.0031(8) 0.0097(8)
C75 0.0360(11) 0.0290(10) 0.0414(12) 0.0091(9) 0.0064(9) 0.0109(9)
C76 0.0200(13) 0.0375(16) 0.0187(12) 0.0018(10) 0.0027(10) 0.0082(11)
C77 0.044(2) 0.0320(17) 0.035(2) 0.0132(15) 0.0064(16) 0.0047(15)
C78 0.046(2) 0.0326(18) 0.041(2) 0.0094(14) 0.0153(16) 0.0205(16)
C79 0.0337(18) 0.051(2) 0.0287(17) 0.0105(16) 0.0138(14) 0.0165(17)
C80 0.0357(17) 0.0396(17) 0.0368(17) 0.0161(13) 0.0165(14) 0.0151(13)
C81 0.051(2) 0.0331(17) 0.0241(16) 0.0050(12) 0.0190(17) 0.0187(16)
C82 0.044(2) 0.0327(17) 0.0353(18) 0.0067(14) 0.0100(15) 0.0167(15)
C83 0.084(8) 0.095(9) 0.098(8) -0.049(7) 0.051(7) -0.017(6)
C84 0.131(15) 0.152(15) 0.110(14) 0.022(12) -0.009(11) 0.033(12)
C85 0.160(15) 0.205(16) 0.174(16) 0.042(13) -0.001(12) 0.048(12)
C86 0.081(9) 0.119(11) 0.079(9) 0.015(8) -0.019(7) -0.006(8)
C87 0.053(6) 0.090(8) 0.059(6) 0.012(6) 0.015(5) 0.023(5)
C88 0.087(7) 0.075(6) 0.042(5) 0.025(4) 0.040(5) 0.047(5)
C89 0.082(9) 0.074(10) 0.061(9) -0.015(7) 0.015(7) 0.016(8)
N1 0.0200(7) 0.0181(6) 0.0168(6) 0.0036(5) 0.0072(5) 0.0027(5)
N2 0.0144(6) 0.0149(6) 0.0221(7) 0.0028(5) 0.0038(5) 0.0050(5)
N2A 0.0160(6) 0.0140(6) 0.0192(6) 0.0013(5) 0.0008(5) 0.0048(5)
N1A 0.0179(6) 0.0202(6) 0.0135(6) 0.0039(5) 0.0048(5) 0.0060(5)
P2 0.01562(18) 0.01363(17) 0.01398(18) 0.00321(13) 0.00260(14) 0.00368(14)
P1 0.01492(18) 0.01412(17) 0.01771(19) 0.00230(14) 0.00364(15) 0.00445(14)
P1A 0.01640(18) 0.01361(17) 0.01405(18) 0.00299(13) 0.00459(14) 0.00455(14)
P2A 0.01492(18) 0.01385(17) 0.01271(17) 0.00311(13) 0.00377(14) 0.00302(14)
Cl1 0.0254(2) 0.02206(18) 0.02288(19) 0.00258(15) 0.00349(16) 0.01298(16)
Cl1A 0.02421(19) 0.01502(16) 0.01795(17) 0.00126(13) 0.00748(15) 0.00217(14)
Ru1 0.01772(6) 0.01302(5) 0.01293(6) 0.00208(4) 0.00180(4) 0.00485(4)
Ru1A 0.01689(6) 0.01282(5) 0.01233(6) 0.00347(4) 0.00514(4) 0.00393(4)

loop_
_atom_type_symbol
_atom_type_description
_atom_type_scat_dispersion_real
_atom_type_scat_dispersion_imag
_atom_type_scat_source
C C 0.0033 0.0016 'International Tables Vol C Tables 4.2.6.8 and 6.1.1.4'
H H 0 0 'International Tables Vol C Tables 4.2.6.8 and 6.1.1.4'
N N 0.0061 0.0033 'International Tables Vol C Tables 4.2.6.8 and 6.1.1.4'
P P 0.1023 0.0942 'International Tables Vol C Tables 4.2.6.8 and 6.1.1.4'
Cl Cl 0.1484 0.1585 'International Tables Vol C Tables 4.2.6.8 and 6.1.1.4'
Ru Ru -1.2594 0.8363 'International Tables Vol C Tables 4.2.6.8 and 6.1.1.4'

loop_
_geom_angle_atom_site_label_1
_geom_angle_atom_site_label_2
_geom_angle_atom_site_label_3
_geom_angle
C5 C1 C2 107.00(16)
C5 C1 C6 123.84(17)
C2 C1 C6 127.29(17)
C5 C1 Ru1 71.19(9)
C2 C1 Ru1 69.39(9)
C6 C1 Ru1 136.65(14)
C3 C2 C1 108.21(15)
C3 C2 C7 122.32(17)
C1 C2 C7 127.55(17)
C3 C2 Ru1 71.56(9)
C1 C2 Ru1 73.17(10)
C7 C2 Ru1 133.41(12)
C2 C3 C4 107.94(16)
C2 C3 C8 122.14(16)
C4 C3 C8 128.07(16)
C2 C3 Ru1 70.81(10)
C4 C3 Ru1 72.52(10)
C8 C3 Ru1 134.31(12)
C5 C4 C3 107.05(15)
C5 C4 C9 122.96(16)
C3 C4 C9 128.49(17)
C5 C4 Ru1 71.43(10)
C3 C4 Ru1 69.93(9)
C9 C4 Ru1 134.62(12)
C4 C5 C1 109.77(16)
C4 C5 C10 124.18(16)
C1 C5 C10 125.87(17)
C4 C5 Ru1 71.89(9)
C1 C5 Ru1 72.08(10)
C10 C5 Ru1 126.40(13)
C1 C6 H6A 109.5
C1 C6 H6B 109.5
H6A C6 H6B 109.5
C1 C6 H6C 109.5
H6A C6 H6C 109.5
H6B C6 H6C 109.5
C2 C7 H7A 109.5
C2 C7 H7B 109.5
H7A C7 H7B 109.5
C2 C7 H7C 109.5
H7A C7 H7C 109.5
H7B C7 H7C 109.5
C3 C8 H8A 109.5
C3 C8 H8B 109.5
H8A C8 H8B 109.5
C3 C8 H8C 109.5
H8A C8 H8C 109.5
H8B C8 H8C 109.5
C4 C9 H9A 109.5
C4 C9 H9B 109.5
H9A C9 H9B 109.5
C4 C9 H9C 109.5
H9A C9 H9C 109.5
H9B C9 H9C 109.5
C5 C10 H10A 109.5
C5 C10 H10B 109.5
H10A C10 H10B 109.5
C5 C10 H10C 109.5
H10A C10 H10C 109.5
H10B C10 H10C 109.5
C14 C11 C12 110.33(16)
C14 C11 C13 106.42(15)
C12 C11 C13 109.75(15)
C14 C11 P1 110.24(12)
C12 C11 P1 105.52(12)
C13 C11 P1 114.61(13)
C11 C12 H12A 109.5
C11 C12 H12B 109.5
H12A C12 H12B 109.5
C11 C12 H12C 109.5
H12A C12 H12C 109.5
H12B C12 H12C 109.5
C11 C13 H13A 109.5
C11 C13 H13B 109.5
H13A C13 H13B 109.5
C11 C13 H13C 109.5
H13A C13 H13C 109.5
H13B C13 H13C 109.5
C11 C14 H14A 109.5
C11 C14 H14B 109.5
H14A C14 H14B 109.5
C11 C14 H14C 109.5
H14A C14 H14C 109.5
H14B C14 H14C 109.5
C16 C15 C17 110.07(15)
C16 C15 C18 107.18(15)
C17 C15 C18 109.88(15)
C16 C15 P2 110.55(12)
C17 C15 P2 105.12(11)
C18 C15 P2 114.04(12)
C15 C16 H16A 109.5
C15 C16 H16B 109.5
H16A C16 H16B 109.5
C15 C16 H16C 109.5
H16A C16 H16C 109.5
H16B C16 H16C 109.5
C15 C17 H17A 109.5
C15 C17 H17B 109.5
H17A C17 H17B 109.5
C15 C17 H17C 109.5
H17A C17 H17C 109.5
H17B C17 H17C 109.5
C15 C18 H18A 109.5
C15 C18 H18B 109.5
H18A C18 H18B 109.5
C15 C18 H18C 109.5
H18A C18 H18C 109.5
H18B C18 H18C 109.5
N1 C19 P2 111.02(11)
N1 C19 H19A 109.4
P2 C19 H19A 109.4
N1 C19 H19B 109.4
P2 C19 H19B 109.4
H19A C19 H19B 108
N1 C20 P1 113.90(12)
N1 C20 H20A 108.8
P1 C20 H20A 108.8
N1 C20 H20B 108.8
P1 C20 H20B 108.8
H20A C20 H20B 107.7
N2 C21 P2 113.65(11)
N2 C21 H21A 108.8
P2 C21 H21A 108.8
N2 C21 H21B 108.8
P2 C21 H21B 108.8
H21A C21 H21B 107.7
N2 C22 P1 112.94(11)
N2 C22 H22A 109
P1 C22 H22A 109
N2 C22 H22B 109
P1 C22 H22B 109
H22A C22 H22B 107.8
C24 C23 C28 118.55(16)
C24 C23 N1 122.62(15)
C28 C23 N1 118.82(15)
C23 C24 C25 120.65(18)
C23 C24 H24 119.7
C25 C24 H24 119.7
C26 C25 C24 120.38(18)
C26 C25 H25 119.8
C24 C25 H25 119.8
C27 C26 C25 119.42(18)
C27 C26 H26 120.3
C25 C26 H26 120.3
C26 C27 C28 120.59(18)
C26 C27 H27 119.7
C28 C27 H27 119.7
C27 C28 C23 120.39(17)
C27 C28 H28 119.8
C23 C28 H28 119.8
C30 C29 C34 117.20(15)
C30 C29 N2 122.34(15)
C34 C29 N2 120.40(15)
C31 C30 C29 120.78(16)
C31 C30 H30 119.6
C29 C30 H30 119.6
C32 C31 C30 121.29(17)
C32 C31 H31 119.4
C30 C31 H31 119.4
C31 C32 C33 118.48(17)
C31 C32 H32 120.8
C33 C32 H32 120.8
C34 C33 C32 120.98(18)
C34 C33 H33 119.5
C32 C33 H33 119.5
C33 C34 C29 121.26(17)
C33 C34 H34 119.4
C29 C34 H34 119.4
C36 C35 C39 108.40(15)
C36 C35 C40 122.26(15)
C39 C35 C40 127.98(16)
C36 C35 Ru1A 70.97(9)
C39 C35 Ru1A 72.80(9)
C40 C35 Ru1A 132.40(12)
C35 C36 C37 107.77(14)
C35 C36 C41 122.29(15)
C37 C36 C41 128.09(16)
C35 C36 Ru1A 71.34(9)
C37 C36 Ru1A 73.19(9)
C41 C36 Ru1A 133.09(12)
C38 C37 C36 107.01(15)
C38 C37 C42 122.57(16)
C36 C37 C42 128.69(16)
C38 C37 Ru1A 71.64(9)
C36 C37 Ru1A 69.04(9)
C42 C37 Ru1A 136.06(12)
C37 C38 C39 110.00(15)
C37 C38 C43 124.11(16)
C39 C38 C43 125.73(16)
C37 C38 Ru1A 71.82(9)
C39 C38 Ru1A 71.48(9)
C43 C38 Ru1A 126.98(12)
C38 C39 C35 106.80(14)
C38 C39 C44 123.94(15)
C35 C39 C44 128.04(16)
C38 C39 Ru1A 71.85(9)
C35 C39 Ru1A 69.54(9)
C44 C39 Ru1A 133.41(12)
C35 C40 H40A 109.5
C35 C40 H40B 109.5
H40A C40 H40B 109.5
C35 C40 H40C 109.5
H40A C40 H40C 109.5
H40B C40 H40C 109.5
C36 C41 H41A 109.5
C36 C41 H41B 109.5
H41A C41 H41B 109.5
C36 C41 H41C 109.5
H41A C41 H41C 109.5
H41B C41 H41C 109.5
C37 C42 H42A 109.5
C37 C42 H42B 109.5
H42A C42 H42B 109.5
C37 C42 H42C 109.5
H42A C42 H42C 109.5
H42B C42 H42C 109.5
C38 C43 H43A 109.5
C38 C43 H43B 109.5
H43A C43 H43B 109.5
C38 C43 H43C 109.5
H43A C43 H43C 109.5
H43B C43 H43C 109.5
C39 C44 H44A 109.5
C39 C44 H44B 109.5
H44A C44 H44B 109.5
C39 C44 H44C 109.5
H44A C44 H44C 109.5
H44B C44 H44C 109.5
C47 C45 C48 109.24(14)
C47 C45 C46 107.52(15)
C48 C45 C46 109.55(14)
C47 C45 P1A 110.62(12)
C48 C45 P1A 106.28(12)
C46 C45 P1A 113.57(12)
C45 C46 H46A 109.5
C45 C46 H46B 109.5
H46A C46 H46B 109.5
C45 C46 H46C 109.5
H46A C46 H46C 109.5
H46B C46 H46C 109.5
C45 C47 H47A 109.5
C45 C47 H47B 109.5
H47A C47 H47B 109.5
C45 C47 H47C 109.5
H47A C47 H47C 109.5
H47B C47 H47C 109.5
C45 C48 H48A 109.5
C45 C48 H48B 109.5
H48A C48 H48B 109.5
C45 C48 H48C 109.5
H48A C48 H48C 109.5
H48B C48 H48C 109.5
C52 C49 C51 106.44(15)
C52 C49 C50 110.29(15)
C51 C49 C50 109.96(16)
C52 C49 P2A 109.92(12)
C51 C49 P2A 114.30(12)
C50 C49 P2A 105.95(12)
C49 C50 H50A 109.5
C49 C50 H50B 109.5
H50A C50 H50B 109.5
C49 C50 H50C 109.5
H50A C50 H50C 109.5
H50B C50 H50C 109.5
C49 C51 H51A 109.5
C49 C51 H51B 109.5
H51A C51 H51B 109.5
C49 C51 H51C 109.5
H51A C51 H51C 109.5
H51B C51 H51C 109.5
C49 C52 H52A 109.5
C49 C52 H52B 109.5
H52A C52 H52B 109.5
C49 C52 H52C 109.5
H52A C52 H52C 109.5
H52B C52 H52C 109.5
N2A C53 P2A 113.10(11)
N2A C53 H53A 109
P2A C53 H53A 109
N2A C53 H53B 109
P2A C53 H53B 109
H53A C53 H53B 107.8
N2A C54 P1A 113.38(11)
N2A C54 H54A 108.9
P1A C54 H54A 108.9
N2A C54 H54B 108.9
P1A C54 H54B 108.9
H54A C54 H54B 107.7
N1A C55 P2A 112.99(11)
N1A C55 H55A 109
P2A C55 H55A 109
N1A C55 H55B 109
P2A C55 H55B 109
H55A C55 H55B 107.8
N1A C56 P1A 112.79(11)
N1A C56 H56A 109
P1A C56 H56A 109
N1A C56 H56B 109
P1A C56 H56B 109
H56A C56 H56B 107.8
C58 C57 C62 117.04(15)
C58 C57 N2A 121.82(15)
C62 C57 N2A 121.00(15)
C59 C58 C57 120.78(17)
C59 C58 H58 119.6
C57 C58 H58 119.6
C60 C59 C58 121.34(18)
C60 C59 H59 119.3
C58 C59 H59 119.3
C59 C60 C61 118.37(18)
C59 C60 H60 120.8
C61 C60 H60 120.8
C62 C61 C60 120.92(17)
C62 C61 H61 119.5
C60 C61 H61 119.5
C61 C62 C57 121.35(16)
C61 C62 H62 119.3
C57 C62 H62 119.3
C68 C63 C64 118.14(15)
C68 C63 N1A 122.96(15)
C64 C63 N1A 118.88(15)
C65 C64 C63 120.78(17)
C65 C64 H64 119.6
C63 C64 H64 119.6
C66 C65 C64 120.72(18)
C66 C65 H65 119.6
C64 C65 H65 119.6
C67 C66 C65 118.96(17)
C67 C66 H66 120.5
C65 C66 H66 120.5
C66 C67 C68 120.88(17)
C66 C67 H67 119.6
C68 C67 H67 119.6
C67 C68 C63 120.50(17)
C67 C68 H68 119.8
C63 C68 H68 119.8
C74 C69 C70 118.34(19)
C74 C69 C75 121.36(19)
C70 C69 C75 120.29(19)
C71 C70 C69 121.2(2)
C71 C70 H70 119.4
C69 C70 H70 119.4
C70 C71 C72 119.9(2)
C70 C71 H71 120
C72 C71 H71 120
C73 C72 C71 119.6(2)
C73 C72 H72 120.2
C71 C72 H72 120.2
C72 C73 C74 120.4(2)
C72 C73 H73 119.8
C74 C73 H73 119.8
C69 C74 C73 120.6(2)
C69 C74 H74 119.7
C73 C74 H74 119.7
C69 C75 H75A 109.5
C69 C75 H75B 109.5
H75A C75 H75B 109.5
C69 C75 H75C 109.5
H75A C75 H75C 109.5
H75B C75 H75C 109.5
C81 C76 C77 119.4(3)
C81 C76 C82 121.5(3)
C77 C76 C82 119.1(3)
C76 C77 C78 121.2(3)
C76 C77 H77 119.4
C78 C77 H77 119.4
C77 C78 C79 119.7(4)
C77 C78 H78 120.1
C79 C78 H78 120.1
C80 C79 C78 118.4(4)
C80 C79 H79 120.8
C78 C79 H79 120.8
C79 C80 C81 119.9(3)
C79 C80 H80 120.1
C81 C80 H80 120.1
C76 C81 C80 121.3(4)
C76 C81 H81 119.4
C80 C81 H81 119.4
C89 C83 C84 107.7(12)
C89 C83 C88 132.1(12)
C84 C83 C88 120
C85 C84 C83 120
C85 C84 H84 120
C83 C84 H84 120
C84 C85 C86 120
C84 C85 H85 120
C86 C85 H85 120
C87 C86 C85 120
C87 C86 H86 120
C85 C86 H86 120
C86 C87 C88 120
C86 C87 H87 120
C88 C87 H87 120
C87 C88 C83 120
C87 C88 H88 120
C83 C88 H88 120
C83 C89 H89A 109.5
C83 C89 H89B 109.5
H89A C89 H89B 109.5
C83 C89 H89C 109.5
H89A C89 H89C 109.5
H89B C89 H89C 109.5
C23 N1 C19 115.81(13)
C23 N1 C20 112.91(14)
C19 N1 C20 112.50(13)
C29 N2 C22 116.31(13)
C29 N2 C21 115.89(13)
C22 N2 C21 115.30(13)
C57 N2A C54 119.11(13)
C57 N2A C53 119.08(13)
C54 N2A C53 114.71(13)
C63 N1A C55 116.46(13)
C63 N1A C56 114.43(13)
C55 N1A C56 112.96(13)
C19 P2 C21 100.04(8)
C19 P2 C15 97.69(8)
C21 P2 C15 103.70(8)
C19 P2 Ru1 114.55(6)
C21 P2 Ru1 112.93(5)
C15 P2 Ru1 124.38(5)
C20 P1 C22 100.37(8)
C20 P1 C11 96.93(8)
C22 P1 C11 104.41(7)
C20 P1 Ru1 116.67(6)
C22 P1 Ru1 112.45(5)
C11 P1 Ru1 122.76(6)
C56 P1A C54 100.92(7)
C56 P1A C45 97.15(7)
C54 P1A C45 102.57(7)
C56 P1A Ru1A 112.97(6)
C54 P1A Ru1A 113.13(5)
C45 P1A Ru1A 126.35(6)
C55 P2A C53 101.06(8)
C55 P2A C49 97.03(7)
C53 P2A C49 103.02(7)
C55 P2A Ru1A 116.13(5)
C53 P2A Ru1A 112.57(5)
C49 P2A Ru1A 123.71(5)
C2 Ru1 C3 37.63(6)
C2 Ru1 C5 61.98(6)
C3 Ru1 C5 61.88(7)
C2 Ru1 C4 62.61(6)
C3 Ru1 C4 37.54(6)
C5 Ru1 C4 36.69(7)
C2 Ru1 C1 37.44(7)
C3 Ru1 C1 62.38(7)
C5 Ru1 C1 36.73(6)
C4 Ru1 C1 61.88(6)
C2 Ru1 P2 125.76(5)
C3 Ru1 P2 100.62(5)
C5 Ru1 P2 141.53(5)
C4 Ru1 P2 108.28(5)
C1 Ru1 P2 162.32(5)
C2 Ru1 P1 100.44(5)
C3 Ru1 P1 126.53(5)
C5 Ru1 P1 140.12(5)
C4 Ru1 P1 162.74(5)
C1 Ru1 P1 107.23(5)
P2 Ru1 P1 78.272(15)
C2 Ru1 Cl1 144.29(5)
C3 Ru1 Cl1 143.18(5)
C5 Ru1 Cl1 88.22(5)
C4 Ru1 Cl1 105.65(5)
C1 Ru1 Cl1 106.85(5)
P2 Ru1 Cl1 89.694(15)
P1 Ru1 Cl1 90.074(16)
C36 Ru1A C35 37.69(6)
C36 Ru1A C39 62.87(6)
C35 Ru1A C39 37.66(6)
C36 Ru1A C38 62.07(6)
C35 Ru1A C38 61.84(6)
C39 Ru1A C38 36.66(6)
C36 Ru1A C37 37.77(6)
C35 Ru1A C37 62.53(6)
C39 Ru1A C37 61.94(6)
C38 Ru1A C37 36.54(6)
C36 Ru1A P1A 124.78(5)
C35 Ru1A P1A 100.58(5)
C39 Ru1A P1A 109.22(5)
C38 Ru1A P1A 142.90(5)
C37 Ru1A P1A 161.99(5)
C36 Ru1A P2A 100.88(4)
C35 Ru1A P2A 128.07(4)
C39 Ru1A P2A 163.71(4)
C38 Ru1A P2A 138.61(5)
C37 Ru1A P2A 106.46(4)
P1A Ru1A P2A 78.375(15)
C36 Ru1A Cl1A 144.80(5)
C35 Ru1A Cl1A 141.28(4)
C39 Ru1A Cl1A 103.68(4)
C38 Ru1A Cl1A 87.48(4)
C37 Ru1A Cl1A 107.07(4)
P1A Ru1A Cl1A 90.019(14)
P2A Ru1A Cl1A 90.443(15)

loop_
_geom_bond_atom_site_label_1
_geom_bond_atom_site_label_2
_geom_bond_distance
C1 C5 1.424(2)
C1 C2 1.439(3)
C1 C6 1.504(3)
C1 Ru1 2.2651(17)
C2 C3 1.432(2)
C2 C7 1.504(2)
C2 Ru1 2.2151(17)
C3 C4 1.443(2)
C3 C8 1.505(3)
C3 Ru1 2.2249(17)
C4 C5 1.420(3)
C4 C9 1.502(2)
C4 Ru1 2.2594(17)
C5 C10 1.498(3)
C5 Ru1 2.2534(17)
C6 H6A 0.98
C6 H6B 0.98
C6 H6C 0.98
C7 H7A 0.98
C7 H7B 0.98
C7 H7C 0.98
C8 H8A 0.98
C8 H8B 0.98
C8 H8C 0.98
C9 H9A 0.98
C9 H9B 0.98
C9 H9C 0.98
C10 H10A 0.98
C10 H10B 0.98
C10 H10C 0.98
C11 C14 1.524(3)
C11 C12 1.534(2)
C11 C13 1.538(3)
C11 P1 1.8945(17)
C12 H12A 0.98
C12 H12B 0.98
C12 H12C 0.98
C13 H13A 0.98
C13 H13B 0.98
C13 H13C 0.98
C14 H14A 0.98
C14 H14B 0.98
C14 H14C 0.98
C15 C16 1.524(3)
C15 C17 1.538(2)
C15 C18 1.538(2)
C15 P2 1.8910(17)
C16 H16A 0.98
C16 H16B 0.98
C16 H16C 0.98
C17 H17A 0.98
C17 H17B 0.98
C17 H17C 0.98
C18 H18A 0.98
C18 H18B 0.98
C18 H18C 0.98
C19 N1 1.455(2)
C19 P2 1.8595(17)
C19 H19A 0.99
C19 H19B 0.99
C20 N1 1.463(2)
C20 P1 1.8515(18)
C20 H20A 0.99
C20 H20B 0.99
C21 N2 1.470(2)
C21 P2 1.8656(17)
C21 H21A 0.99
C21 H21B 0.99
C22 N2 1.459(2)
C22 P1 1.8640(17)
C22 H22A 0.99
C22 H22B 0.99
C23 C24 1.387(2)
C23 C28 1.397(2)
C23 N1 1.431(2)
C24 C25 1.390(3)
C24 H24 0.95
C25 C26 1.381(3)
C25 H25 0.95
C26 C27 1.379(3)
C26 H26 0.95
C27 C28 1.386(3)
C27 H27 0.95
C28 H28 0.95
C29 C30 1.401(2)
C29 C34 1.408(2)
C29 N2 1.414(2)
C30 C31 1.393(2)
C30 H30 0.95
C31 C32 1.379(3)
C31 H31 0.95
C32 C33 1.390(3)
C32 H32 0.95
C33 C34 1.380(3)
C33 H33 0.95
C34 H34 0.95
C35 C36 1.428(2)
C35 C39 1.443(2)
C35 C40 1.500(2)
C35 Ru1A 2.2131(16)
C36 C37 1.448(2)
C36 C41 1.502(2)
C36 Ru1A 2.2082(16)
C37 C38 1.419(2)
C37 C42 1.499(3)
C37 Ru1A 2.2635(16)
C38 C39 1.421(2)
C38 C43 1.500(2)
C38 Ru1A 2.2613(16)
C39 C44 1.503(2)
C39 Ru1A 2.2565(16)
C40 H40A 0.98
C40 H40B 0.98
C40 H40C 0.98
C41 H41A 0.98
C41 H41B 0.98
C41 H41C 0.98
C42 H42A 0.98
C42 H42B 0.98
C42 H42C 0.98
C43 H43A 0.98
C43 H43B 0.98
C43 H43C 0.98
C44 H44A 0.98
C44 H44B 0.98
C44 H44C 0.98
C45 C47 1.523(2)
C45 C48 1.539(2)
C45 C46 1.540(2)
C45 P1A 1.8936(17)
C46 H46A 0.98
C46 H46B 0.98
C46 H46C 0.98
C47 H47A 0.98
C47 H47B 0.98
C47 H47C 0.98
C48 H48A 0.98
C48 H48B 0.98
C48 H48C 0.98
C49 C52 1.527(2)
C49 C51 1.533(2)
C49 C50 1.534(2)
C49 P2A 1.8965(17)
C50 H50A 0.98
C50 H50B 0.98
C50 H50C 0.98
C51 H51A 0.98
C51 H51B 0.98
C51 H51C 0.98
C52 H52A 0.98
C52 H52B 0.98
C52 H52C 0.98
C53 N2A 1.458(2)
C53 P2A 1.8684(16)
C53 H53A 0.99
C53 H53B 0.99
C54 N2A 1.458(2)
C54 P1A 1.8702(16)
C54 H54A 0.99
C54 H54B 0.99
C55 N1A 1.453(2)
C55 P2A 1.8568(16)
C55 H55A 0.99
C55 H55B 0.99
C56 N1A 1.464(2)
C56 P1A 1.8548(16)
C56 H56A 0.99
C56 H56B 0.99
C57 C58 1.401(2)
C57 C62 1.406(2)
C57 N2A 1.410(2)
C58 C59 1.391(3)
C58 H58 0.95
C59 C60 1.383(3)
C59 H59 0.95
C60 C61 1.385(3)
C60 H60 0.95
C61 C62 1.385(2)
C61 H61 0.95
C62 H62 0.95
C63 C68 1.395(2)
C63 C64 1.398(2)
C63 N1A 1.422(2)
C64 C65 1.390(2)
C64 H64 0.95
C65 C66 1.384(3)
C65 H65 0.95
C66 C67 1.381(3)
C66 H66 0.95
C67 C68 1.395(2)
C67 H67 0.95
C68 H68 0.95
C69 C74 1.378(3)
C69 C70 1.391(3)
C69 C75 1.499(3)
C70 C71 1.377(3)
C70 H70 0.95
C71 C72 1.390(3)
C71 H71 0.95
C72 C73 1.366(3)
C72 H72 0.95
C73 C74 1.400(3)
C73 H73 0.95
C74 H74 0.95
C75 H75A 0.98
C75 H75B 0.98
C75 H75C 0.98
C76 C81 1.360(5)
C76 C77 1.362(5)
C76 C82 1.482(4)
C77 C78 1.396(6)
C77 H77 0.95
C78 C79 1.406(5)
C78 H78 0.95
C79 C80 1.384(6)
C79 H79 0.95
C80 C81 1.404(5)
C80 H80 0.95
C81 H81 0.95
C82 H82A 0.98
C82 H82B 0.98
C82 H82C 0.98
C83 C89 1.226(17)
C83 C84 1.39
C83 C88 1.39
C84 C85 1.39
C84 H84 0.95
C85 C86 1.39
C85 H85 0.95
C86 C87 1.39
C86 H86 0.95
C87 C88 1.39
C87 H87 0.95
C88 H88 0.95
C89 H89A 0.98
C89 H89B 0.98
C89 H89C 0.98
P2 Ru1 2.3001(4)
P1 Ru1 2.3077(4)
P1A Ru1A 2.3043(4)
P2A Ru1A 2.3134(4)
Cl1 Ru1 2.4597(4)
Cl1A Ru1A 2.4550(4)
